data_7235725
loop_
_publ_author_name
'Falkowska, Ewelina'
'Tognetti, Vincent'
'Joubert, Laurent'
'Jubault, Philippe'
'Bouillon, Jean-Philippe'
'Pannecoucke, Xavier'

_publ_section_title
;
 First efficient synthesis of SF5-substituted pyrrolidines using
 1,3-dipolar cycloaddition of azomethine ylides with
 pentafluorosulfanyl-substituted acrylic esters and amides
;
_journal_issue 9
_journal_name_full 'RSC Advances'
_journal_page_first 6864
_journal_paper_doi 10.1039/C4RA14075C
_journal_volume 5
_journal_year 2015
_chemical_absolute_configuration ad
_chemical_compound_source 'synthesis as described'
_chemical_formula_moiety 'C19 H21 F5 N2 O1 S1'
_chemical_formula_sum 'C19 H21 F5 N2 O S'
_chemical_formula_weight 420.44
_space_group_IT_number 33
_space_group_name_Hall 'P -2ac -2n'
_space_group_name_H-M_alt 'P n 21 a'
_symmetry_cell_setting orthorhombic
_symmetry_Int_Tables_number 33
_symmetry_space_group_name_Hall 'P -2ac -2n'
_symmetry_space_group_name_H-M 'P n 21 a'
_atom_sites_solution_hydrogens geom
_atom_sites_solution_primary direct
_atom_sites_solution_secondary difmap
_audit_conform_dict_location ftp://ftp.iucr.org/pub/cif_core.dic
_audit_conform_dict_name cif_core.dic
_audit_conform_dict_version 2.4
_audit_creation_date 2014-04-25T16:56:40-00:00
_audit_creation_method 'WinGX routine CIF_UPDATE'
_audit_update_record
;
2014-09-17 deposited with the CCDC.
2015-01-06 downloaded from the CCDC.
;
_cell_angle_alpha 90
_cell_angle_beta 90
_cell_angle_gamma 90
_cell_formula_units_Z 4
_cell_length_a 9.2994(9)
_cell_length_b 12.5496(12)
_cell_length_c 17.0351(16)
_cell_measurement_reflns_used 0
_cell_measurement_temperature 293(2)
_cell_measurement_theta_max 0
_cell_measurement_theta_min 0
_cell_measurement_wavelength 0.71073
_cell_volume 1988.1(3)
_computing_molecular_graphics 'Ortep-3 for Windows (Farrugia, 1997)'
_computing_publication_material 'WinGX publication routines (Farrugia, 1999)'
_computing_structure_refinement 'SHELXL-97 (Sheldrick, 2008)'
_computing_structure_solution 'SHELXD (Sheldrick, 2002)'
_diffrn_ambient_temperature 293(2)
_diffrn_measured_fraction_theta_full 0.997
_diffrn_measured_fraction_theta_max 0.997
_diffrn_radiation_monochromator graphite
_diffrn_radiation_probe x-ray
_diffrn_radiation_type MoK\a
_diffrn_radiation_wavelength 0.71073
_diffrn_reflns_av_R_equivalents 0.0536
_diffrn_reflns_av_unetI/netI 0.0488
_diffrn_reflns_limit_h_max 11
_diffrn_reflns_limit_h_min -11
_diffrn_reflns_limit_k_max 15
_diffrn_reflns_limit_k_min -15
_diffrn_reflns_limit_l_max 21
_diffrn_reflns_limit_l_min -20
_diffrn_reflns_number 15188
_diffrn_reflns_theta_full 26.39
_diffrn_reflns_theta_max 26.39
_diffrn_reflns_theta_min 2.02
_exptl_absorpt_coefficient_mu 0.22
_exptl_absorpt_correction_type none
_exptl_crystal_colour colourless
_exptl_crystal_density_diffrn 1.405
_exptl_crystal_density_method 'not measured'
_exptl_crystal_description prism
_exptl_crystal_F_000 872
_exptl_crystal_size_max 0
_exptl_crystal_size_mid 0
_exptl_crystal_size_min 0
_refine_diff_density_max 0.174
_refine_diff_density_min -0.191
_refine_diff_density_rms 0.039
_refine_ls_abs_structure_details 'Flack H D (1983), Acta Cryst. A39, 876-881'
_refine_ls_abs_structure_Flack 0.10(11)
_refine_ls_extinction_method none
_refine_ls_goodness_of_fit_ref 0.952
_refine_ls_hydrogen_treatment constr
_refine_ls_matrix_type full
_refine_ls_number_parameters 253
_refine_ls_number_reflns 4061
_refine_ls_number_restraints 1
_refine_ls_restrained_S_all 0.952
_refine_ls_R_factor_all 0.0919
_refine_ls_R_factor_gt 0.0555
_refine_ls_shift/su_max 0
_refine_ls_shift/su_mean 0
_refine_ls_structure_factor_coef Fsqd
_refine_ls_weighting_details 'calc w=1/[\s^2^(Fo^2^)+(0.0747P)^2^+0.0000P] where P=(Fo^2^+2Fc^2^)/3'
_refine_ls_weighting_scheme calc
_refine_ls_wR_factor_gt 0.1212
_refine_ls_wR_factor_ref 0.1393
_reflns_number_gt 2671
_reflns_number_total 4061
_reflns_threshold_expression >2\s(I)
_cod_data_source_file c4ra14075c2.cif
_cod_data_source_block ef253
_cod_database_code 7235725

loop_
_symmetry_equiv_pos_as_xyz
'x, y, z'
'x+1/2, y, -z+1/2'
'-x+1/2, y+1/2, z+1/2'
'-x, y+1/2, -z'

loop_
_atom_site_label
_atom_site_type_symbol
_atom_site_fract_x
_atom_site_fract_y
_atom_site_fract_z
_atom_site_U_iso_or_equiv
_atom_site_adp_type
_atom_site_occupancy
_atom_site_symmetry_multiplicity
_atom_site_calc_flag
_atom_site_refinement_flags
C1 C 0.3526(4) 1.0392(3) 0.9313(2) 0.0665(11) Uani 1 1 d .
H1 H 0.4034 1.0056 0.8913 0.08 Uiso 1 1 calc R
C2 C 0.3283(5) 1.1464(4) 0.9262(3) 0.0685(11) Uani 1 1 d .
H2 H 0.3641 1.1844 0.8836 0.082 Uiso 1 1 calc R
C3 C 0.2518(5) 1.1983(4) 0.9830(3) 0.0748(12) Uani 1 1 d .
H3 H 0.2339 1.271 0.9792 0.09 Uiso 1 1 calc R
C4 C 0.2023(5) 1.1410(4) 1.0456(3) 0.0829(14) Uani 1 1 d .
H4 H 0.1513 1.1753 1.0852 0.1 Uiso 1 1 calc R
C5 C 0.2270(5) 1.0332(4) 1.0506(2) 0.0792(13) Uani 1 1 d .
H5 H 0.191 0.9952 1.0931 0.095 Uiso 1 1 calc R
C6 C 0.3050(4) 0.9802(3) 0.9930(2) 0.0581(10) Uani 1 1 d .
C7 C 0.3330(5) 0.8624(3) 1.0007(2) 0.0732(12) Uani 1 1 d .
H7A H 0.4249 0.8516 1.0265 0.088 Uiso 1 1 calc R
H7B H 0.2591 0.8308 1.0335 0.088 Uiso 1 1 calc R
C8 C 0.3618(4) 0.6942(3) 0.9330(2) 0.0625(10) Uani 1 1 d .
H8A H 0.2974 0.6618 0.9709 0.075 Uiso 1 1 calc R
H8B H 0.4605 0.6802 0.9482 0.075 Uiso 1 1 calc R
C9 C 0.3310(4) 0.6544(3) 0.8498(2) 0.0503(8) Uani 1 1 d .
H9 H 0.4192 0.6639 0.8191 0.06 Uiso 1 1 calc R
C10 C 0.2184(3) 0.7318(3) 0.81663(19) 0.0439(8) Uani 1 1 d .
H10 H 0.1284 0.6943 0.8051 0.053 Uiso 1 1 calc R
C11 C 0.1968(4) 0.8120(3) 0.8838(2) 0.0532(9) Uani 1 1 d .
H11A H 0.1772 0.8828 0.8636 0.064 Uiso 1 1 calc R
H11B H 0.1185 0.7905 0.9179 0.064 Uiso 1 1 calc R
C12 C 0.2736(3) 0.7884(3) 0.74409(19) 0.0448(8) Uani 1 1 d .
C13 C 0.2102(4) 0.9000(3) 0.6328(2) 0.0566(10) Uani 1 1 d .
H13A H 0.1279 0.9023 0.5979 0.068 Uiso 1 1 calc R
H13B H 0.2885 0.8662 0.6046 0.068 Uiso 1 1 calc R
C14 C 0.2534(4) 1.0120(4) 0.65225(18) 0.0520(8) Uani 1 1 d .
C15 C 0.1735(4) 1.0742(4) 0.7026(2) 0.0663(11) Uani 1 1 d .
H15 H 0.0928 1.0452 0.7268 0.08 Uiso 1 1 calc R
C16 C 0.2109(5) 1.1790(4) 0.7180(3) 0.0818(14) Uani 1 1 d .
H16 H 0.1544 1.2202 0.7513 0.098 Uiso 1 1 calc R
C17 C 0.3297(5) 1.2213(4) 0.6844(3) 0.0841(14) Uani 1 1 d .
H17 H 0.3564 1.291 0.6959 0.101 Uiso 1 1 calc R
C18 C 0.4108(5) 1.1622(4) 0.6338(3) 0.0849(14) Uani 1 1 d .
H18 H 0.4909 1.1922 0.6098 0.102 Uiso 1 1 calc R
C19 C 0.3735(4) 1.0572(4) 0.6181(2) 0.0708(12) Uani 1 1 d .
H19 H 0.4301 1.0169 0.5843 0.085 Uiso 1 1 calc R
F1 F 0.1293(3) 0.5344(2) 0.87905(18) 0.1025(9) Uani 1 1 d .
F2 F 0.3387(3) 0.48622(19) 0.92844(17) 0.1074(10) Uani 1 1 d .
F3 F 0.2376(4) 0.3924(2) 0.83713(19) 0.1169(11) Uani 1 1 d .
F4 F 0.4309(3) 0.4806(2) 0.8102(2) 0.1284(12) Uani 1 1 d .
F5 F 0.2219(4) 0.5289(2) 0.75887(15) 0.1091(10) Uani 1 1 d .
N1 N 0.3346(3) 0.8087(2) 0.92508(17) 0.0558(7) Uani 1 1 d .
N2 N 0.1740(3) 0.8345(2) 0.70019(17) 0.0497(8) Uani 1 1 d .
H2A H 0.0849 0.8254 0.712 0.06 Uiso 1 1 calc R
O1 O 0.4016(2) 0.7942(2) 0.72693(14) 0.0612(7) Uani 1 1 d .
S1 S 0.28229(13) 0.51402(8) 0.84414(6) 0.0704(3) Uani 1 1 d .

loop_
_atom_site_aniso_label
_atom_site_aniso_U_11
_atom_site_aniso_U_22
_atom_site_aniso_U_33
_atom_site_aniso_U_23
_atom_site_aniso_U_13
_atom_site_aniso_U_12
C1 0.079(3) 0.067(3) 0.054(2) -0.005(2) 0.009(2) 0.008(2)
C2 0.093(3) 0.055(2) 0.058(2) -0.001(2) -0.010(2) -0.001(2)
C3 0.099(3) 0.059(3) 0.066(3) -0.013(2) -0.012(3) -0.001(2)
C4 0.095(3) 0.073(3) 0.081(3) -0.032(3) 0.008(3) 0.006(3)
C5 0.107(3) 0.081(4) 0.050(2) -0.013(2) 0.014(2) -0.015(3)
C6 0.075(3) 0.055(3) 0.044(2) -0.0073(18) -0.0064(18) -0.0043(18)
C7 0.103(3) 0.063(3) 0.053(2) 0.000(2) -0.015(2) -0.011(2)
C8 0.072(3) 0.048(2) 0.068(3) 0.0054(18) -0.019(2) 0.0016(18)
C9 0.0476(19) 0.0436(19) 0.060(2) 0.0026(19) -0.0017(16) -0.0028(16)
C10 0.0342(16) 0.0468(19) 0.051(2) -0.0041(15) -0.0031(15) 0.0020(15)
C11 0.050(2) 0.056(2) 0.053(2) 0.0002(19) 0.0009(17) 0.0067(18)
C12 0.0363(18) 0.048(2) 0.050(2) -0.0076(17) -0.0024(15) -0.0003(16)
C13 0.061(2) 0.067(3) 0.0426(19) -0.0009(18) -0.0069(17) 0.0047(19)
C14 0.053(2) 0.059(2) 0.0443(18) 0.0037(19) -0.0110(16) 0.007(2)
C15 0.068(3) 0.068(3) 0.063(2) -0.010(2) 0.011(2) -0.010(2)
C16 0.099(4) 0.077(3) 0.069(3) -0.014(2) 0.009(3) -0.006(3)
C17 0.107(4) 0.063(3) 0.082(3) 0.001(2) -0.014(3) -0.013(3)
C18 0.083(3) 0.086(3) 0.086(3) 0.022(3) 0.001(3) -0.026(3)
C19 0.057(2) 0.088(3) 0.067(3) 0.006(2) 0.007(2) 0.001(2)
F1 0.0875(17) 0.0721(19) 0.148(3) 0.0044(16) 0.0287(16) -0.0226(14)
F2 0.167(3) 0.0531(16) 0.102(2) 0.0109(13) -0.0355(19) 0.0019(15)
F3 0.170(3) 0.0516(16) 0.129(3) -0.0116(16) -0.011(2) -0.0123(17)
F4 0.121(2) 0.0763(19) 0.188(3) -0.0137(18) 0.040(2) 0.0340(17)
F5 0.173(3) 0.0717(18) 0.0827(18) -0.0127(15) -0.0324(18) -0.0076(18)
N1 0.0625(18) 0.0460(17) 0.0591(18) -0.0043(15) -0.0097(15) 0.0025(14)
N2 0.0375(15) 0.0524(18) 0.0592(19) -0.0006(14) -0.0022(14) 0.0020(13)
O1 0.0335(12) 0.0852(19) 0.0651(15) 0.0085(14) 0.0046(11) 0.0046(13)
S1 0.0892(8) 0.0457(5) 0.0764(7) -0.0063(5) -0.0034(6) 0.0000(6)

loop_
_atom_type_symbol
_atom_type_description
_atom_type_scat_dispersion_real
_atom_type_scat_dispersion_imag
_atom_type_scat_source
C C 0.0033 0.0016 'International Tables Vol C Tables 4.2.6.8 and 6.1.1.4'
H H 0 0 'International Tables Vol C Tables 4.2.6.8 and 6.1.1.4'
F F 0.0171 0.0103 'International Tables Vol C Tables 4.2.6.8 and 6.1.1.4'
N N 0.0061 0.0033 'International Tables Vol C Tables 4.2.6.8 and 6.1.1.4'
O O 0.0106 0.006 'International Tables Vol C Tables 4.2.6.8 and 6.1.1.4'
S S 0.1246 0.1234 'International Tables Vol C Tables 4.2.6.8 and 6.1.1.4'

loop_
_geom_angle_atom_site_label_1
_geom_angle_atom_site_label_2
_geom_angle_atom_site_label_3
_geom_angle
C6 C1 C2 122.1(4)
C6 C1 H1 119
C2 C1 H1 119
C3 C2 C1 120.7(4)
C3 C2 H2 119.7
C1 C2 H2 119.7
C4 C3 C2 118.5(4)
C4 C3 H3 120.7
C2 C3 H3 120.7
C3 C4 C5 120.6(4)
C3 C4 H4 119.7
C5 C4 H4 119.7
C4 C5 C6 121.0(4)
C4 C5 H5 119.5
C6 C5 H5 119.5
C1 C6 C5 117.1(4)
C1 C6 C7 123.1(4)
C5 C6 C7 119.9(4)
N1 C7 C6 112.3(3)
N1 C7 H7A 109.2
C6 C7 H7A 109.2
N1 C7 H7B 109.2
C6 C7 H7B 109.2
H7A C7 H7B 107.9
N1 C8 C9 101.7(3)
N1 C8 H8A 111.4
C9 C8 H8A 111.4
N1 C8 H8B 111.4
C9 C8 H8B 111.4
H8A C8 H8B 109.3
C8 C9 C10 105.2(3)
C8 C9 S1 114.3(3)
C10 C9 S1 115.0(2)
C8 C9 H9 107.3
C10 C9 H9 107.3
S1 C9 H9 107.3
C12 C10 C9 111.4(3)
C12 C10 C11 110.1(3)
C9 C10 C11 103.3(3)
C12 C10 H10 110.6
C9 C10 H10 110.6
C11 C10 H10 110.6
N1 C11 C10 103.0(3)
N1 C11 H11A 111.2
C10 C11 H11A 111.2
N1 C11 H11B 111.2
C10 C11 H11B 111.2
H11A C11 H11B 109.1
O1 C12 N2 121.2(3)
O1 C12 C10 123.4(3)
N2 C12 C10 115.4(3)
N2 C13 C14 114.7(3)
N2 C13 H13A 108.6
C14 C13 H13A 108.6
N2 C13 H13B 108.6
C14 C13 H13B 108.6
H13A C13 H13B 107.6
C15 C14 C19 117.7(4)
C15 C14 C13 121.7(4)
C19 C14 C13 120.6(3)
C14 C15 C16 121.4(4)
C14 C15 H15 119.3
C16 C15 H15 119.3
C17 C16 C15 119.8(5)
C17 C16 H16 120.1
C15 C16 H16 120.1
C16 C17 C18 120.3(5)
C16 C17 H17 119.8
C18 C17 H17 119.8
C17 C18 C19 120.0(4)
C17 C18 H18 120
C19 C18 H18 120
C14 C19 C18 120.7(4)
C14 C19 H19 119.6
C18 C19 H19 119.6
C7 N1 C11 113.9(3)
C7 N1 C8 112.0(3)
C11 N1 C8 102.9(3)
C12 N2 C13 122.1(3)
C12 N2 H2A 118.9
C13 N2 H2A 118.9
F4 S1 F1 173.79(17)
F4 S1 F5 90.3(2)
F1 S1 F5 90.41(18)
F4 S1 F2 89.1(2)
F1 S1 F2 89.58(18)
F5 S1 F2 173.88(16)
F4 S1 F3 86.86(18)
F1 S1 F3 87.01(17)
F5 S1 F3 87.18(17)
F2 S1 F3 86.70(16)
F4 S1 C9 93.40(18)
F1 S1 C9 92.75(16)
F5 S1 C9 91.32(15)
F2 S1 C9 94.79(16)
F3 S1 C9 178.48(19)

loop_
_geom_bond_atom_site_label_1
_geom_bond_atom_site_label_2
_geom_bond_distance
C1 C6 1.360(5)
C1 C2 1.367(5)
C1 H1 0.93
C2 C3 1.366(6)
C2 H2 0.93
C3 C4 1.366(7)
C3 H3 0.93
C4 C5 1.375(7)
C4 H4 0.93
C5 C6 1.389(5)
C5 H5 0.93
C6 C7 1.508(5)
C7 N1 1.454(5)
C7 H7A 0.97
C7 H7B 0.97
C8 N1 1.466(5)
C8 C9 1.530(5)
C8 H8A 0.97
C8 H8B 0.97
C9 C10 1.536(5)
C9 S1 1.821(4)
C9 H9 0.98
C10 C12 1.515(5)
C10 C11 1.537(5)
C10 H10 0.98
C11 N1 1.462(4)
C11 H11A 0.97
C11 H11B 0.97
C12 O1 1.228(4)
C12 N2 1.324(4)
C13 N2 1.451(5)
C13 C14 1.499(5)
C13 H13A 0.97
C13 H13B 0.97
C14 C15 1.377(5)
C14 C19 1.382(6)
C15 C16 1.386(6)
C15 H15 0.93
C16 C17 1.352(7)
C16 H16 0.93
C17 C18 1.365(7)
C17 H17 0.93
C18 C19 1.388(6)
C18 H18 0.93
C19 H19 0.93
F1 S1 1.563(3)
F2 S1 1.568(3)
F3 S1 1.587(3)
F4 S1 1.556(3)
F5 S1 1.568(3)
N2 H2A 0.86

loop_
_geom_hbond_atom_site_label_D
_geom_hbond_atom_site_label_H
_geom_hbond_atom_site_label_A
_geom_hbond_distance_DH
_geom_hbond_distance_HA
_geom_hbond_distance_DA
_geom_hbond_angle_DHA
_geom_hbond_site_symmetry_A
N2 H2A O1 0.86 2.04 2.866(4) 162.1 2_456

loop_
_geom_torsion_atom_site_label_1
_geom_torsion_atom_site_label_2
_geom_torsion_atom_site_label_3
_geom_torsion_atom_site_label_4
_geom_torsion
C6 C1 C2 C3 -1.2(7)
C1 C2 C3 C4 1.0(7)
C2 C3 C4 C5 -1.0(8)
C3 C4 C5 C6 1.1(7)
C2 C1 C6 C5 1.4(6)
C2 C1 C6 C7 -178.8(4)
C4 C5 C6 C1 -1.3(6)
C4 C5 C6 C7 178.8(4)
C1 C6 C7 N1 -34.0(6)
C5 C6 C7 N1 145.8(4)
N1 C8 C9 C10 -29.3(4)
N1 C8 C9 S1 -156.3(3)
C8 C9 C10 C12 119.6(3)
S1 C9 C10 C12 -113.8(3)
C8 C9 C10 C11 1.4(4)
S1 C9 C10 C11 128.0(3)
C12 C10 C11 N1 -92.0(3)
C9 C10 C11 N1 27.1(3)
C9 C10 C12 O1 -18.5(5)
C11 C10 C12 O1 95.5(4)
C9 C10 C12 N2 163.1(3)
C11 C10 C12 N2 -82.9(3)
N2 C13 C14 C15 -48.1(5)
N2 C13 C14 C19 133.7(4)
C19 C14 C15 C16 0.8(6)
C13 C14 C15 C16 -177.5(4)
C14 C15 C16 C17 -1.4(7)
C15 C16 C17 C18 1.8(8)
C16 C17 C18 C19 -1.7(8)
C15 C14 C19 C18 -0.7(6)
C13 C14 C19 C18 177.6(4)
C17 C18 C19 C14 1.1(7)
C6 C7 N1 C11 -63.8(4)
C6 C7 N1 C8 -180.0(4)
C10 C11 N1 C7 -168.5(3)
C10 C11 N1 C8 -47.1(4)
C9 C8 N1 C7 170.1(3)
C9 C8 N1 C11 47.4(4)
O1 C12 N2 C13 -4.2(5)
C10 C12 N2 C13 174.3(3)
C14 C13 N2 C12 -80.7(4)
C8 C9 S1 F4 -105.4(3)
C10 C9 S1 F4 132.8(3)
C8 C9 S1 F1 73.7(3)
C10 C9 S1 F1 -48.1(3)
C8 C9 S1 F5 164.2(3)
C10 C9 S1 F5 42.4(3)
C8 C9 S1 F2 -16.1(3)
C10 C9 S1 F2 -137.9(3)
C8 C9 S1 F3 154(8)
C10 C9 S1 F3 33(8)
